data_1546048
loop_
_publ_author_name
'Shtukenberg, Alexander G.'
'Zhu, Qiang'
'Carter, Damien J.'
'Vogt, Leslie'
'Hoja, Johannes'
'Schneider, Elia'
'Song, Hongxing'
'Pokroy, Boaz'
'Polishchuk, Iryna'
'Tkatchenko, Alexandre'
'Oganov, Artem R.'
'Rohl, Andrew L.'
'Tuckerman, Mark E.'
'Kahr, Bart'

_publ_section_title
;
 Powder diffraction and crystal structure prediction identify four new
 coumarin polymorphs
;
_journal_name_full 'Chem. Sci.'
_journal_paper_doi 10.1039/C7SC00168A
_journal_year 2017
_chemical_formula_moiety 'C9 H6 O2'
_chemical_formula_sum 'C9 H6 O2'
_chemical_formula_weight 146.15
_chemical_melting_point 339.35
_chemical_name_common coumarin
_chemical_name_systematic 2H-chromene-2-one
_space_group_IT_number 4
_symmetry_cell_setting monoclinic
_symmetry_space_group_name_Hall 'P 2yb'
_symmetry_space_group_name_H-M 'P 1 21 1'
_audit_update_record
;
2017-04-07 deposited with the CCDC.
2017-05-03 downloaded from the CCDC.
;
_cell_angle_alpha 90.00000
_cell_angle_beta 94.237(5)
_cell_angle_gamma 90.00000
_cell_formula_units_Z 2
_cell_length_a 3.97954(16)
_cell_length_b 15.2907(3)
_cell_length_c 5.8583(2)
_cell_measurement_temperature 298
_cell_volume 355.50(2)
_computing_structure_refinement FULLPROF
_diffrn_ambient_temperature 298
_diffrn_measurement_device_type 'powder diffractometer at ESRF ID22 beamline'
_diffrn_radiation_monochromator 'monochromator at ESRF ID22 beamline'
_diffrn_radiation_probe x-ray
_diffrn_radiation_wavelength 0.410639
_diffrn_source_type synchrotron
_exptl_absorpt_correction_type none
_exptl_crystal_colour white
_exptl_crystal_description powder
_exptl_crystal_F_000 152
_exptl_crystal_recrystallization_method 'From the Melt'
_pd_meas_2theta_range_inc 0.002000
_pd_meas_2theta_range_max 42.000000
_pd_meas_2theta_range_min 0.002000
_pd_proc_2theta_range_inc 0.002000
_pd_proc_2theta_range_max 16.00000
_pd_proc_2theta_range_min 2.50000
_pd_proc_ls_pref_orient_corr none
_pd_proc_ls_prof_R_factor 6.97
_pd_proc_ls_prof_wR_expected 6.49
_pd_proc_ls_prof_wR_factor 9.67
_pd_proc_number_of_points 6751
_pd_spec_mounting '1.0 mm glass capillary'
_pd_spec_mount_mode transmission
_pd_spec_shape cylinder
_pd_spec_size_equat 1.0
_pd_spec_size_thick 1.0
_refine_ls_extinction_method none
_refine_ls_goodness_of_fit_all 1.49
_refine_ls_matrix_type fullcycle
_refine_ls_number_constraints 0
_refine_ls_number_parameters 29
_refine_ls_number_restraints 0
_refine_ls_R_I_factor 11.96
_refine_ls_weighting_scheme sigma
_cod_data_source_file c7sc00168a2.cif
_cod_data_source_block coumarin_II_RT
_cod_depositor_comments
;
The following automatic conversions were performed:

'_symmetry_cell_setting' value 'Monoclinic' changed to 'monoclinic'
according to
/home/data/users/saulius/crontab/automatic-downloads/rss-feeds/RSC/lib/dictionaries/cif_core.dic
dictionary named 'cif_core.dic' version 2.4.2 from 2011-04-26.

Automatic conversion script
Id: cif_fix_values 4973 2017-02-22 13:04:09Z antanas 
;
_cod_database_code 1546048

loop_
_symmetry_equiv_pos_as_xyz
x,y,z
-x,y+1/2,-z

loop_
_atom_site_label
_atom_site_fract_x
_atom_site_fract_y
_atom_site_fract_z
_atom_site_U_iso_or_equiv
_atom_site_occupancy
_atom_site_adp_type
_atom_site_type_symbol
C1 -0.49353 0.06855 -0.13549 0.00000 1.00000 Uiso C
C2 -0.31819 0.01582 0.02087 0.00000 1.00000 Uiso C
C3 -0.62077 0.03863 -0.36143 0.00000 1.00000 Uiso C
C4 -0.25156 -0.07198 -0.04258 0.00000 1.00000 Uiso C
C5 -0.37337 -0.10018 -0.26922 0.00000 1.00000 Uiso C
C6 -0.07342 -0.13129 0.11008 0.00000 1.00000 Uiso C
C7 -0.31672 -0.18491 -0.34087 0.00000 1.00000 Uiso C
C8 -0.02001 -0.21502 0.03945 0.00000 1.00000 Uiso C
C9 -0.13895 -0.24163 -0.18669 0.00000 1.00000 Uiso C
O1 -0.54799 -0.04631 -0.41711 0.00000 1.00000 Uiso O
O2 -0.79176 0.08150 -0.50935 0.00000 1.00000 Uiso O
H1 -0.54692 0.13451 -0.08388 0.00000 1.00000 Uiso H
H2 -0.22477 0.03860 0.19404 0.00000 1.00000 Uiso H
H3 0.02468 -0.11041 0.28369 0.00000 1.00000 Uiso H
H4 -0.41353 -0.20579 -0.51447 0.00000 1.00000 Uiso H
H5 0.11522 -0.26000 0.16007 0.00000 1.00000 Uiso H
H6 -0.09125 -0.30676 -0.24337 0.00000 1.00000 Uiso H

loop_
_geom_angle_atom_site_label_1
_geom_angle_atom_site_label_2
_geom_angle_atom_site_label_3
_geom_angle
C2 C1 C3 123.24
C2 C1 H1 117.61
C3 C1 H1 119.10
C1 C2 C4 118.39
C1 C2 H2 123.04
C4 C2 H2 118.57
C1 C3 O1 116.57
C1 C3 O2 126.99
O1 C3 O2 116.43
C2 C4 C5 117.72
C2 C4 C6 122.01
C5 C4 C6 120.28
C4 C5 C7 120.42
C4 C5 O1 121.96
C7 C5 O1 117.62
C4 C6 C8 119.16
C4 C6 H3 121.15
C8 C6 H3 119.68
C5 C7 C9 117.90
C5 C7 H4 119.63
C9 C7 H4 122.47
C6 C8 C9 119.86
C6 C8 H5 118.14
C9 C8 H5 122.00
C7 C9 C8 122.38
C7 C9 H6 117.84
C8 C9 H6 119.79
C3 O1 C5 122.10

loop_
_geom_bond_atom_site_label_1
_geom_bond_atom_site_label_2
_geom_bond_distance
C1 C2 1.3717
C1 C3 1.4556
C1 H1 1.0786
C2 C4 1.4232
C2 H2 1.1104
C3 O1 1.3752
C3 O2 1.2476
C4 C5 1.4452
C4 C6 1.4252
C5 C7 1.3855
C5 O1 1.3502
C6 C8 1.3669
C6 H3 1.1091
C7 C9 1.4050
C7 H4 1.1076
C8 C9 1.4325
C8 H5 1.0981
C9 H6 1.0712
